data_4124640
loop_
_publ_author_name
'Christe, K.O.'
'Wilson, W.W.'
'Dixon, D.A.'
'Lu, R.'
'Khan, S.I.'
'Bau, R.'
'Metzenthin, T.'

_publ_section_title
;
 The aminodiazonium cation, H2 N3+
;
_journal_name_full 'Journal of the American Chemical Society'
_journal_page_first 1836
_journal_page_last 1843
_journal_volume 115
_journal_year 1993
_chemical_formula_sum 'F6 H2 N3 Sb'
_chemical_name_systematic '((H2 N) N2) (Sb F6)'
_space_group_IT_number 26
_symmetry_space_group_name_Hall 'P 2c -2'
_symmetry_space_group_name_H-M 'P m c 21'
_cell_angle_alpha 90
_cell_angle_beta 90
_cell_angle_gamma 90
_cell_formula_units_Z 2
_cell_length_a 5.794
_cell_length_b 5.113
_cell_length_c 9.919
_cell_volume 293.848
_citation_journal_id_ASTM JACSAT
_cod_data_source_file Christe_JACSAT_1993_1293.cif
_cod_data_source_block H2F6N3Sb1
_cod_original_cell_volume 293.8476
_cod_original_formula_sum 'H2 F6 N3 Sb1'
_cod_database_code 4124640

loop_
_symmetry_equiv_pos_as_xyz
x,y,z
-x,-y,z+1/2
-x,y,z
x,-y,z+1/2

loop_
_atom_site_label
_atom_site_type_symbol
_atom_site_fract_x
_atom_site_fract_y
_atom_site_fract_z
_atom_site_occupancy
_atom_site_U_iso_or_equiv
F2 F-1 0.2311 0.2909 0.2946 1 0.0
N1 N-3 0.5 -0.4511 0.025 1 0.0
F3 F-1 0 0.4289 0.072 1 0.0
F4 F-1 0 -0.1618 0.2993 1 0.0
N2 N+3 0.5 -0.6211 0.9282 1 0.0
N3 N-1 0.5 -0.7781 0.8523 1 0.0
F1 F-1 -0.2303 -0.0176 0.079 1 0.0
Sb1 Sb+5 0 0.13576 0.1873 1 0.0
H1 H+1 0.388 -0.3753 0.02 1 0.0
